data_4329787
loop_
_publ_author_name
'Seiji Akatsu'
'Yasunori Kanematsu'
'Taka-aki Kurihara'
'Shota Sueyoshi'
'Yasuhiro Arikawa'
'Masayoshi Onishi'
'Shoji Ishizaka'
'Noboru Kitamura'
'Yoshihide Nakao'
'Shigeyoshi Sakaki'
'Keisuke Umakoshi'

_publ_contact_author_address
;
        Division of Chemistry and Materials Science
    Graduate School of Engineering
    Nagasaki University
    Bunkyo-machi, Nagasaki 852-8521
    Japan
;
_publ_contact_author_email ' kumks@nagasaki-u.ac.jp '
_publ_contact_author_fax ' +81-95-819-2672 '
_publ_contact_author_name ' Prof. Keisuke Umakoshi '
_publ_contact_author_phone ' +81-95-819-2672 '
_publ_section_title
;
 Syntheses and Luminescent Properties of 3,5-Diphenylpyrazolato-Bridged
 Heteropolynuclear Platinum Complexes. The Influence of Chloride Ligands
 on the Emission Energy Revealed by the Systematic Replacement of Chloride
 Ligands by 3,5-Dimethylpyrazolate
;
_journal_name_full 'Inorganic Chemistry'
_journal_page_first 7977
_journal_page_last 7992
_journal_paper_doi 10.1021/ic202663q
_journal_volume 51
_journal_year 2012
_chemical_formula_moiety 'C94 H74 Ag2 Cl2 N14 Pt2'
_chemical_formula_sum 'C94 H74 Ag2 Cl2 N14 Pt2'
_chemical_formula_weight 2076.53
_space_group_IT_number 52
_symmetry_cell_setting orthorhombic
_symmetry_Int_Tables_number 52
_symmetry_space_group_name_Hall '-P 2a 2bc'
_symmetry_space_group_name_H-M 'P n n a'
_atom_sites_solution_hydrogens geom
_atom_sites_solution_primary direct
_atom_sites_solution_secondary difmap
_cell_angle_alpha 90.0000
_cell_angle_beta 90.0000
_cell_angle_gamma 90.0000
_cell_formula_units_Z 4
_cell_length_a 18.1830(4)
_cell_length_b 22.6303(5)
_cell_length_c 20.1687(4)
_cell_measurement_reflns_used 15749
_cell_measurement_temperature 296
_cell_measurement_theta_max 27.48
_cell_measurement_theta_min 3.02
_cell_volume 8299.2(3)
_computing_cell_refinement CrystalClear
_computing_data_collection 'CrystalClear (Rigaku Corp., 2000)'
_computing_data_reduction CrystalClear
_computing_molecular_graphics 'CrystalStructure 4.0'
_computing_publication_material 'CrystalStructure 4.0 (Rigaku, 2010)'
_computing_structure_refinement 'SHELXL97 (Sheldrick, 2008)'
_computing_structure_solution 'DIRDIF94 (PATTY)'
_diffrn_ambient_temperature 296
_diffrn_detector_area_resol_mean 14.71
_diffrn_measured_fraction_theta_full 0.990
_diffrn_measured_fraction_theta_max 0.990
_diffrn_measurement_device_type 'Rigaku/MSC Mercury CCD'
_diffrn_measurement_method \w
_diffrn_radiation_type 'Mo K\a'
_diffrn_radiation_wavelength 0.71070
_diffrn_reflns_av_R_equivalents 0.0283
_diffrn_reflns_limit_h_max 23
_diffrn_reflns_limit_h_min -16
_diffrn_reflns_limit_k_max 24
_diffrn_reflns_limit_k_min -29
_diffrn_reflns_limit_l_max 26
_diffrn_reflns_limit_l_min -24
_diffrn_reflns_number 59486
_diffrn_reflns_theta_full 27.48
_diffrn_reflns_theta_max 27.48
_diffrn_standards_number 0
_exptl_absorpt_coefficient_mu 3.931
_exptl_absorpt_correction_T_max 0.456
_exptl_absorpt_correction_T_min 0.224
_exptl_absorpt_correction_type multi-scan
_exptl_absorpt_process_details 'REQAB (Rigaku, 1998)'
_exptl_crystal_colour colorless
_exptl_crystal_density_diffrn 1.662
_exptl_crystal_description block
_exptl_crystal_F_000 4080.00
_exptl_crystal_size_max 0.500
_exptl_crystal_size_mid 0.400
_exptl_crystal_size_min 0.200
_refine_diff_density_max 1.790
_refine_diff_density_min -0.810
_refine_ls_extinction_method none
_refine_ls_goodness_of_fit_ref 1.218
_refine_ls_hydrogen_treatment constr
_refine_ls_number_parameters 515
_refine_ls_number_reflns 9437
_refine_ls_number_restraints 144
_refine_ls_R_factor_gt 0.0416
_refine_ls_shift/su_max 0.003
_refine_ls_structure_factor_coef Fsqd
_refine_ls_weighting_details 'w = 1/[\s^2^(Fo^2^)+(0.0290P)^2^+16.5066P] where P=(Fo^2^+2Fc^2^)/3'
_refine_ls_weighting_scheme calc
_refine_ls_wR_factor_ref 0.0860
_reflns_number_gt 8991
_reflns_number_total 9437
_reflns_threshold_expression F^2^>2.0\s(F^2^)
_cod_data_source_file ic202663q_si_002_4.cif
_cod_data_source_block '[Pt2Ag2Cl2(dppz)4(dppzH)2]'
_cod_original_cell_volume 8299.1(3)
_cod_database_code 4329787

loop_
_symmetry_equiv_pos_site_id
_symmetry_equiv_pos_as_xyz
1 +X,+Y,+Z
2 -X,1/2+Y,1/2+Z
3 1/2+X,1/2-Y,1/2+Z
4 1/2-X,-Y,+Z
5 -X,-Y,-Z
6 +X,1/2-Y,1/2-Z
7 1/2-X,1/2+Y,1/2-Z
8 1/2+X,+Y,-Z

loop_
_atom_site_label
_atom_site_type_symbol
_atom_site_fract_x
_atom_site_fract_y
_atom_site_fract_z
_atom_site_U_iso_or_equiv
_atom_site_adp_type
_atom_site_occupancy
_atom_site_symmetry_multiplicity
_atom_site_calc_flag
_atom_site_refinement_flags
Pt1 Pt 0.114815(8) 0.239445(8) 0.144442(7) 0.03428(6) Uani 1.0 8 d .
Ag1 Ag 0.00304(2) 0.183104(19) 0.267738(17) 0.04880(10) Uani 1.0 8 d .
Cl1 Cl 0.13200(6) 0.14661(5) 0.19197(6) 0.0450(3) Uani 1.0 8 d .
N1 N 0.0775(6) 0.0297(5) 0.9260(6) 0.150(4) Uani 1.0 8 d .
N11 N 0.01041(19) 0.21782(18) 0.12272(18) 0.0397(9) Uani 1.0 8 d .
N12 N -0.0380(2) 0.19933(19) 0.17050(18) 0.0430(9) Uani 1.0 8 d .
N21 N 0.0964(2) 0.32249(17) 0.11270(17) 0.0382(8) Uani 1.0 8 d .
N22 N 0.0351(2) 0.35036(18) 0.13773(17) 0.0409(9) Uani 1.0 8 d .
N31 N 0.2225(2) 0.25813(17) 0.15928(18) 0.0382(8) Uani 1.0 8 d .
N32 N 0.2421(2) 0.30903(17) 0.18998(18) 0.0425(9) Uani 1.0 8 d .
C1 C -0.0086(7) -0.0548(5) 0.9034(6) 0.142(5) Uani 1.0 8 d .
C2 C 0.0410(5) -0.0070(5) 0.9143(5) 0.098(3) Uani 1.0 8 d .
C13 C -0.1003(3) 0.1834(3) 0.1400(3) 0.0464(12) Uani 1.0 8 d .
C14 C -0.0921(3) 0.1912(3) 0.0716(3) 0.0537(14) Uani 1.0 8 d .
C15 C -0.0220(3) 0.2138(3) 0.0629(2) 0.0428(10) Uani 1.0 8 d .
C23 C 0.0349(3) 0.4065(3) 0.1156(3) 0.0468(11) Uani 1.0 8 d .
C24 C 0.0974(3) 0.4154(3) 0.0769(3) 0.0559(13) Uani 1.0 8 d .
C25 C 0.1349(3) 0.3626(3) 0.0753(3) 0.0474(12) Uani 1.0 8 d .
C33 C 0.3154(3) 0.3179(3) 0.1871(3) 0.0507(12) Uani 1.0 8 d .
C34 C 0.3433(3) 0.2715(3) 0.1518(3) 0.0536(13) Uani 1.0 8 d .
C35 C 0.2845(3) 0.2344(3) 0.1353(3) 0.0427(11) Uani 1.0 8 d .
C131 C -0.1651(3) 0.1605(3) 0.1761(3) 0.0618(14) Uani 1.0 8 d .
C132 C -0.2121(4) 0.1218(4) 0.1428(4) 0.092(2) Uani 1.0 8 d .
C133 C -0.2772(4) 0.1027(5) 0.1731(5) 0.108(3) Uani 1.0 8 d .
C134 C -0.2935(4) 0.1199(5) 0.2351(4) 0.102(3) Uani 1.0 8 d .
C135 C -0.2474(4) 0.1567(5) 0.2690(4) 0.093(2) Uani 1.0 8 d .
C136 C -0.1822(4) 0.1758(4) 0.2401(3) 0.0721(16) Uani 1.0 8 d .
C151 C 0.0134(3) 0.2295(3) -0.0012(3) 0.0520(12) Uani 1.0 8 d .
C152 C 0.0471(4) 0.1863(4) -0.0386(4) 0.0823(18) Uani 1.0 8 d .
C153 C 0.0759(5) 0.2001(5) -0.1006(4) 0.101(3) Uani 1.0 8 d .
C154 C 0.0706(5) 0.2562(5) -0.1245(4) 0.099(3) Uani 1.0 8 d .
C155 C 0.0382(5) 0.2987(4) -0.0885(4) 0.0901(19) Uani 1.0 8 d .
C156 C 0.0087(4) 0.2858(4) -0.0258(3) 0.0685(15) Uani 1.0 8 d .
C231 C -0.0270(4) 0.4473(3) 0.1270(3) 0.0554(13) Uani 1.0 8 d .
C232 C -0.0331(5) 0.4981(4) 0.0894(4) 0.084(3) Uani 1.0 8 d .
C233 C -0.0939(6) 0.5354(4) 0.0956(4) 0.095(3) Uani 1.0 8 d .
C234 C -0.1474(5) 0.5232(4) 0.1391(5) 0.094(3) Uani 1.0 8 d .
C235 C -0.1412(5) 0.4750(4) 0.1789(5) 0.103(3) Uani 1.0 8 d .
C236 C -0.0816(4) 0.4373(3) 0.1717(4) 0.083(2) Uani 1.0 8 d .
C251 C 0.2012(3) 0.3495(3) 0.0362(3) 0.0538(13) Uani 1.0 8 d .
C252 C 0.2063(3) 0.2996(3) -0.0033(3) 0.0574(14) Uani 1.0 8 d .
C253 C 0.2666(4) 0.2912(4) -0.0440(4) 0.0771(19) Uani 1.0 8 d .
C254 C 0.3219(4) 0.3323(4) -0.0464(4) 0.090(3) Uani 1.0 8 d .
C255 C 0.3177(4) 0.3821(4) -0.0074(5) 0.097(3) Uani 1.0 8 d .
C256 C 0.2578(4) 0.3908(4) 0.0339(4) 0.0780(19) Uani 1.0 8 d .
C331 C 0.3512(4) 0.3714(4) 0.2122(4) 0.0868(17) Uani 1.0 8 d .
C332 C 0.4261(5) 0.3703(5) 0.2240(4) 0.1041(18) Uani 1.0 8 d .
C333 C 0.4620(6) 0.4227(5) 0.2451(5) 0.116(2) Uani 1.0 8 d .
C334 C 0.4231(6) 0.4732(5) 0.2527(5) 0.122(2) Uani 1.0 8 d .
C335 C 0.3509(6) 0.4727(5) 0.2481(5) 0.123(2) Uani 1.0 8 d .
C336 C 0.3153(6) 0.4209(5) 0.2266(5) 0.1102(19) Uani 1.0 8 d .
C351 C 0.2898(3) 0.1782(3) 0.0989(3) 0.0498(12) Uani 1.0 8 d .
C352 C 0.3539(4) 0.1454(3) 0.1056(3) 0.0692(17) Uani 1.0 8 d .
C353 C 0.3613(5) 0.0921(4) 0.0737(4) 0.091(3) Uani 1.0 8 d .
C354 C 0.3066(5) 0.0699(3) 0.0357(4) 0.089(3) Uani 1.0 8 d .
C355 C 0.2427(4) 0.1017(3) 0.0276(4) 0.0761(19) Uani 1.0 8 d .
C356 C 0.2352(4) 0.1559(3) 0.0589(3) 0.0588(14) Uani 1.0 8 d .
H1A H -0.0549 -0.0397 0.8882 0.1706 Uiso 1.0 8 calc R
H1B H -0.0158 -0.0760 0.9442 0.1706 Uiso 1.0 8 calc R
H1C H 0.0115 -0.0810 0.8707 0.1706 Uiso 1.0 8 calc R
H14 H -0.1265 0.1829 0.0388 0.0645 Uiso 1.0 8 calc R
H24 H 0.1111 0.4504 0.0560 0.0671 Uiso 1.0 8 calc R
H32 H 0.2116 0.3327 0.2089 0.0510 Uiso 1.0 8 calc R
H34 H 0.3924 0.2656 0.1409 0.0643 Uiso 1.0 8 calc R
H132 H -0.2002 0.1087 0.1005 0.1102 Uiso 1.0 8 calc R
H133 H -0.3092 0.0779 0.1502 0.1295 Uiso 1.0 8 calc R
H134 H -0.3365 0.1066 0.2551 0.1229 Uiso 1.0 8 calc R
H135 H -0.2597 0.1691 0.3115 0.1115 Uiso 1.0 8 calc R
H136 H -0.1499 0.1992 0.2644 0.0865 Uiso 1.0 8 calc R
H152 H 0.0507 0.1480 -0.0223 0.0988 Uiso 1.0 8 calc R
H153 H 0.0988 0.1710 -0.1257 0.1217 Uiso 1.0 8 calc R
H154 H 0.0895 0.2651 -0.1662 0.1192 Uiso 1.0 8 calc R
H155 H 0.0352 0.3370 -0.1052 0.1081 Uiso 1.0 8 calc R
H156 H -0.0138 0.3154 -0.0010 0.0822 Uiso 1.0 8 calc R
H232 H 0.0039 0.5075 0.0594 0.1013 Uiso 1.0 8 calc R
H233 H -0.0972 0.5691 0.0693 0.1146 Uiso 1.0 8 calc R
H234 H -0.1885 0.5475 0.1420 0.1130 Uiso 1.0 8 calc R
H235 H -0.1769 0.4673 0.2108 0.1240 Uiso 1.0 8 calc R
H236 H -0.0788 0.4039 0.1985 0.0998 Uiso 1.0 8 calc R
H252 H 0.1689 0.2715 -0.0025 0.0689 Uiso 1.0 8 calc R
H253 H 0.2697 0.2574 -0.0699 0.0925 Uiso 1.0 8 calc R
H254 H 0.3621 0.3265 -0.0741 0.1081 Uiso 1.0 8 calc R
H255 H 0.3552 0.4100 -0.0088 0.1170 Uiso 1.0 8 calc R
H256 H 0.2555 0.4245 0.0602 0.0936 Uiso 1.0 8 calc R
H332 H 0.4527 0.3356 0.2181 0.1250 Uiso 1.0 8 calc R
H333 H 0.5123 0.4223 0.2537 0.1394 Uiso 1.0 8 calc R
H334 H 0.4476 0.5085 0.2613 0.1468 Uiso 1.0 8 calc R
H335 H 0.3238 0.5061 0.2590 0.1478 Uiso 1.0 8 calc R
H336 H 0.2644 0.4214 0.2222 0.1322 Uiso 1.0 8 calc R
H352 H 0.3921 0.1596 0.1318 0.0831 Uiso 1.0 8 calc R
H353 H 0.4047 0.0708 0.0784 0.1098 Uiso 1.0 8 calc R
H354 H 0.3121 0.0334 0.0151 0.1064 Uiso 1.0 8 calc R
H355 H 0.2049 0.0870 0.0013 0.0913 Uiso 1.0 8 calc R
H356 H 0.1923 0.1777 0.0527 0.0706 Uiso 1.0 8 calc R

loop_
_atom_site_aniso_label
_atom_site_aniso_U_11
_atom_site_aniso_U_22
_atom_site_aniso_U_33
_atom_site_aniso_U_12
_atom_site_aniso_U_13
_atom_site_aniso_U_23
Pt1 0.03129(9) 0.03839(10) 0.03317(9) -0.00288(6) -0.00021(6) 0.00303(6)
Ag1 0.0476(2) 0.0613(3) 0.03752(17) -0.00743(17) -0.00516(14) 0.00978(16)
Cl1 0.0473(6) 0.0388(6) 0.0488(6) -0.0018(5) -0.0022(5) 0.0050(5)
N1 0.120(7) 0.116(8) 0.216(11) -0.026(6) -0.010(7) -0.004(8)
N11 0.0336(18) 0.047(3) 0.0383(18) -0.0049(16) -0.0023(15) 0.0061(17)
N12 0.0359(19) 0.055(3) 0.0383(19) -0.0070(17) 0.0003(15) 0.0085(18)
N21 0.0387(19) 0.040(3) 0.0361(18) -0.0025(16) 0.0035(15) 0.0049(16)
N22 0.0394(19) 0.044(3) 0.0391(19) 0.0045(17) 0.0019(15) 0.0050(16)
N31 0.0329(18) 0.042(3) 0.0403(18) -0.0037(16) -0.0022(15) 0.0019(16)
N32 0.0372(19) 0.043(3) 0.047(2) -0.0042(16) -0.0003(16) -0.0046(17)
C1 0.203(12) 0.070(6) 0.154(10) -0.014(7) -0.067(9) 0.004(6)
C2 0.095(6) 0.074(6) 0.125(7) 0.010(5) -0.019(6) 0.003(5)
C13 0.034(3) 0.060(4) 0.045(3) -0.009(2) -0.0061(18) 0.009(3)
C14 0.038(3) 0.080(4) 0.043(3) -0.011(3) -0.011(2) 0.014(3)
C15 0.041(3) 0.052(3) 0.035(2) 0.000(2) -0.0069(18) 0.005(2)
C23 0.056(3) 0.042(3) 0.042(3) 0.001(3) -0.001(2) 0.005(2)
C24 0.069(4) 0.041(3) 0.058(3) -0.004(3) 0.008(3) 0.015(3)
C25 0.050(3) 0.048(3) 0.044(3) -0.005(3) 0.004(2) 0.013(3)
C33 0.043(3) 0.063(4) 0.046(3) -0.015(3) -0.001(2) 0.006(3)
C34 0.033(3) 0.073(4) 0.055(3) -0.007(3) 0.003(2) 0.001(3)
C35 0.037(3) 0.050(3) 0.041(3) 0.002(2) 0.0024(18) 0.006(2)
C131 0.039(3) 0.092(4) 0.054(3) -0.012(3) -0.009(2) 0.022(3)
C132 0.066(4) 0.136(6) 0.074(4) -0.045(4) -0.013(3) 0.020(4)
C133 0.067(4) 0.160(6) 0.097(4) -0.055(4) -0.016(4) 0.031(5)
C134 0.053(4) 0.157(6) 0.097(4) -0.029(4) 0.001(3) 0.047(5)
C135 0.059(4) 0.136(6) 0.084(4) -0.003(4) 0.017(3) 0.024(4)
C136 0.045(3) 0.101(5) 0.070(4) -0.005(3) 0.009(3) 0.015(3)
C151 0.049(3) 0.071(4) 0.036(2) -0.010(3) -0.0087(19) 0.008(3)
C152 0.090(4) 0.096(5) 0.062(4) -0.007(4) 0.017(3) -0.001(3)
C153 0.104(5) 0.134(6) 0.066(4) -0.018(5) 0.025(4) -0.013(4)
C154 0.093(5) 0.151(6) 0.054(4) -0.038(5) 0.000(4) 0.014(4)
C155 0.089(5) 0.118(5) 0.064(4) -0.031(4) -0.017(3) 0.036(4)
C156 0.063(4) 0.084(4) 0.058(3) -0.013(3) -0.012(3) 0.026(3)
C231 0.067(4) 0.049(4) 0.050(3) 0.009(3) -0.007(3) -0.001(3)
C232 0.120(6) 0.071(5) 0.062(4) 0.034(5) 0.013(4) 0.011(4)
C233 0.149(8) 0.063(5) 0.075(5) 0.046(5) -0.011(5) 0.004(4)
C234 0.095(6) 0.079(6) 0.109(7) 0.039(5) -0.005(5) -0.016(5)
C235 0.076(5) 0.080(6) 0.155(8) 0.026(5) 0.025(5) 0.008(6)
C236 0.072(5) 0.056(4) 0.121(6) 0.014(4) 0.023(4) 0.018(4)
C251 0.048(3) 0.063(4) 0.050(3) -0.005(3) 0.007(3) 0.018(3)
C252 0.051(3) 0.069(4) 0.052(3) 0.000(3) 0.006(3) 0.013(3)
C253 0.069(4) 0.094(6) 0.069(4) 0.009(4) 0.017(3) 0.005(4)
C254 0.062(4) 0.122(7) 0.086(5) 0.000(5) 0.034(4) 0.017(5)
C255 0.064(5) 0.112(7) 0.116(7) -0.024(5) 0.027(5) 0.025(6)
C256 0.071(4) 0.080(5) 0.084(5) -0.020(4) 0.023(4) 0.010(4)
C331 0.073(3) 0.104(4) 0.083(4) -0.040(3) 0.004(3) -0.021(4)
C332 0.078(3) 0.127(4) 0.107(4) -0.045(3) 0.013(3) -0.039(4)
C333 0.090(4) 0.134(5) 0.124(4) -0.057(4) 0.011(4) -0.036(4)
C334 0.114(4) 0.117(5) 0.136(5) -0.057(4) -0.002(4) -0.020(4)
C335 0.120(4) 0.105(4) 0.144(5) -0.037(4) -0.023(4) -0.022(4)
C336 0.101(4) 0.101(4) 0.128(4) -0.032(3) -0.022(4) -0.019(4)
C351 0.048(3) 0.056(4) 0.046(3) 0.005(3) 0.012(2) 0.005(3)
C352 0.062(4) 0.077(5) 0.069(4) 0.020(4) 0.012(3) 0.001(4)
C353 0.096(6) 0.071(5) 0.108(6) 0.037(5) 0.027(5) 0.008(5)
C354 0.111(6) 0.051(4) 0.103(6) 0.011(4) 0.034(5) -0.014(4)
C355 0.088(5) 0.062(4) 0.078(4) -0.013(4) 0.027(4) -0.018(4)
C356 0.062(4) 0.054(4) 0.061(3) -0.001(3) 0.016(3) -0.007(3)

loop_
_atom_type_symbol
_atom_type_description
_atom_type_scat_dispersion_real
_atom_type_scat_dispersion_imag
_atom_type_scat_source
C C 0.0033 0.0016
;
International Tables for Crystallography
(1992, Vol. C, Tables 4.2.6.8 and 6.1.1.4)
;
H H 0.0000 0.0000
;
International Tables for Crystallography
(1992, Vol. C, Table 6.1.1.4)
;
Ag Ag -0.8971 1.1015
;
International Tables for Crystallography
(1992, Vol. C, Tables 4.2.6.8 and 6.1.1.4)
;
Cl Cl 0.1484 0.1585
;
International Tables for Crystallography
(1992, Vol. C, Tables 4.2.6.8 and 6.1.1.4)
;
N N 0.0061 0.0033
;
International Tables for Crystallography
(1992, Vol. C, Tables 4.2.6.8 and 6.1.1.4)
;
Pt Pt -1.7033 8.3905
;
International Tables for Crystallography
(1992, Vol. C, Tables 4.2.6.8 and 6.1.1.4)
;

loop_
_geom_angle_atom_site_label_1
_geom_angle_atom_site_label_2
_geom_angle_atom_site_label_3
_geom_angle
_geom_angle_publ_flag
_geom_angle_site_symmetry_1
_geom_angle_site_symmetry_3
Cl1 Pt1 N11 89.82(12) yes . .
Cl1 Pt1 N21 174.04(11) yes . .
Cl1 Pt1 N31 89.88(12) yes . .
N11 Pt1 N21 90.03(16) yes . .
N11 Pt1 N31 175.33(15) yes . .
N21 Pt1 N31 90.76(15) yes . .
Ag1 Ag1 N12 67.70(12) yes 6_555 .
Ag1 Ag1 N22 123.45(11) yes 6_555 6_555
N12 Ag1 N22 168.52(16) yes . 6_555
Pt1 N11 N12 121.9(3) yes . .
Pt1 N11 C15 128.8(3) yes . .
N12 N11 C15 109.2(4) yes . .
Ag1 N12 N11 118.3(3) yes . .
Ag1 N12 C13 132.4(4) yes . .
N11 N12 C13 107.6(4) yes . .
Pt1 N21 N22 116.5(3) yes . .
Pt1 N21 C25 135.0(4) yes . .
N22 N21 C25 108.2(4) yes . .
Ag1 N22 N21 112.7(3) yes 6_555 .
Ag1 N22 C23 129.1(3) yes 6_555 .
N21 N22 C23 108.2(4) yes . .
Pt1 N31 N32 119.9(3) yes . .
Pt1 N31 C35 132.6(4) yes . .
N32 N31 C35 106.5(4) yes . .
N31 N32 C33 111.5(4) yes . .
N1 C2 C1 176.1(12) yes . .
N12 C13 C14 109.2(4) yes . .
N12 C13 C131 122.8(5) yes . .
C14 C13 C131 128.0(5) yes . .
C13 C14 C15 105.7(4) yes . .
N11 C15 C14 108.3(4) yes . .
N11 C15 C151 125.0(4) yes . .
C14 C15 C151 126.7(5) yes . .
N22 C23 C24 108.7(5) yes . .
N22 C23 C231 122.8(5) yes . .
C24 C23 C231 128.2(5) yes . .
C23 C24 C25 106.9(5) yes . .
N21 C25 C24 108.0(5) yes . .
N21 C25 C251 125.5(5) yes . .
C24 C25 C251 126.4(5) yes . .
N32 C33 C34 105.9(5) yes . .
N32 C33 C331 123.1(5) yes . .
C34 C33 C331 130.6(5) yes . .
C33 C34 C35 107.6(5) yes . .
N31 C35 C34 108.4(5) yes . .
N31 C35 C351 125.6(5) yes . .
C34 C35 C351 126.0(5) yes . .
C13 C131 C132 118.2(5) yes . .
C13 C131 C136 123.7(6) yes . .
C132 C131 C136 118.1(6) yes . .
C131 C132 C133 120.2(7) yes . .
C132 C133 C134 120.2(8) yes . .
C133 C134 C135 120.5(8) yes . .
C134 C135 C136 120.2(7) yes . .
C131 C136 C135 120.6(7) yes . .
C15 C151 C152 119.9(6) yes . .
C15 C151 C156 120.7(5) yes . .
C152 C151 C156 119.3(6) yes . .
C151 C152 C153 120.0(8) yes . .
C152 C153 C154 120.1(9) yes . .
C153 C154 C155 120.6(8) yes . .
C154 C155 C156 120.4(8) yes . .
C151 C156 C155 119.7(7) yes . .
C23 C231 C232 119.8(6) yes . .
C23 C231 C236 123.7(6) yes . .
C232 C231 C236 116.4(6) yes . .
C231 C232 C233 121.2(7) yes . .
C232 C233 C234 120.6(8) yes . .
C233 C234 C235 119.5(8) yes . .
C234 C235 C236 119.8(9) yes . .
C231 C236 C235 122.4(7) yes . .
C25 C251 C252 121.8(5) yes . .
C25 C251 C256 119.3(6) yes . .
C252 C251 C256 118.6(6) yes . .
C251 C252 C253 120.3(6) yes . .
C252 C253 C254 120.8(7) yes . .
C253 C254 C255 119.6(7) yes . .
C254 C255 C256 120.3(8) yes . .
C251 C256 C255 120.4(7) yes . .
C33 C331 C332 118.8(8) yes . .
C33 C331 C336 123.7(7) yes . .
C332 C331 C336 117.4(9) yes . .
C331 C332 C333 119.4(9) yes . .
C332 C333 C334 120.0(9) yes . .
C333 C334 C335 120.4(11) yes . .
C334 C335 C336 119.3(10) yes . .
C331 C336 C335 122.9(9) yes . .
C35 C351 C352 117.9(5) yes . .
C35 C351 C356 124.1(5) yes . .
C352 C351 C356 117.9(6) yes . .
C351 C352 C353 120.4(7) yes . .
C352 C353 C354 121.3(8) yes . .
C353 C354 C355 119.6(7) yes . .
C354 C355 C356 119.5(7) yes . .
C351 C356 C355 121.3(6) yes . .
N31 N32 H32 124.254 no . .
C33 N32 H32 124.256 no . .
C2 C1 H1A 109.482 no . .
C2 C1 H1B 109.468 no . .
C2 C1 H1C 109.481 no . .
H1A C1 H1B 109.461 no . .
H1A C1 H1C 109.470 no . .
H1B C1 H1C 109.465 no . .
C13 C14 H14 127.149 no . .
C15 C14 H14 127.155 no . .
C23 C24 H24 126.548 no . .
C25 C24 H24 126.541 no . .
C33 C34 H34 126.212 no . .
C35 C34 H34 126.202 no . .
C131 C132 H132 119.922 no . .
C133 C132 H132 119.914 no . .
C132 C133 H133 119.886 no . .
C134 C133 H133 119.891 no . .
C133 C134 H134 119.768 no . .
C135 C134 H134 119.745 no . .
C134 C135 H135 119.884 no . .
C136 C135 H135 119.867 no . .
C131 C136 H136 119.692 no . .
C135 C136 H136 119.702 no . .
C151 C152 H152 120.006 no . .
C153 C152 H152 120.003 no . .
C152 C153 H153 119.953 no . .
C154 C153 H153 119.980 no . .
C153 C154 H154 119.714 no . .
C155 C154 H154 119.709 no . .
C154 C155 H155 119.817 no . .
C156 C155 H155 119.813 no . .
C151 C156 H156 120.149 no . .
C155 C156 H156 120.127 no . .
C231 C232 H232 119.415 no . .
C233 C232 H232 119.418 no . .
C232 C233 H233 119.677 no . .
C234 C233 H233 119.687 no . .
C233 C234 H234 120.269 no . .
C235 C234 H234 120.254 no . .
C234 C235 H235 120.099 no . .
C236 C235 H235 120.102 no . .
C231 C236 H236 118.798 no . .
C235 C236 H236 118.790 no . .
C251 C252 H252 119.830 no . .
C253 C252 H252 119.842 no . .
C252 C253 H253 119.619 no . .
C254 C253 H253 119.628 no . .
C253 C254 H254 120.185 no . .
C255 C254 H254 120.202 no . .
C254 C255 H255 119.863 no . .
C256 C255 H255 119.872 no . .
C251 C256 H256 119.787 no . .
C255 C256 H256 119.804 no . .
C331 C332 H332 120.312 no . .
C333 C332 H332 120.306 no . .
C332 C333 H333 120.026 no . .
C334 C333 H333 120.017 no . .
C333 C334 H334 119.809 no . .
C335 C334 H334 119.831 no . .
C334 C335 H335 120.366 no . .
C336 C335 H335 120.370 no . .
C331 C336 H336 118.538 no . .
C335 C336 H336 118.531 no . .
C351 C352 H352 119.826 no . .
C353 C352 H352 119.812 no . .
C352 C353 H353 119.362 no . .
C354 C353 H353 119.329 no . .
C353 C354 H354 120.229 no . .
C355 C354 H354 120.220 no . .
C354 C355 H355 120.248 no . .
C356 C355 H355 120.261 no . .
C351 C356 H356 119.335 no . .
C355 C356 H356 119.341 no . .

loop_
_geom_bond_atom_site_label_1
_geom_bond_atom_site_label_2
_geom_bond_distance
_geom_bond_publ_flag
_geom_bond_site_symmetry_2
Pt1 Cl1 2.3303(12) yes .
Pt1 N11 2.009(4) yes .
Pt1 N21 2.014(4) yes .
Pt1 N31 2.025(4) yes .
Ag1 Ag1 3.1111(6) yes 6_555
Ag1 N12 2.130(4) yes .
Ag1 N22 2.133(4) yes 6_555
N1 C2 1.089(14) yes .
N11 N12 1.371(6) yes .
N11 C15 1.346(6) yes .
N12 C13 1.339(6) yes .
N21 N22 1.376(6) yes .
N21 C25 1.372(7) yes .
N22 C23 1.346(7) yes .
N31 N32 1.355(6) yes .
N31 C35 1.339(6) yes .
N32 C33 1.350(6) yes .
C1 C2 1.427(14) yes .
C13 C14 1.397(7) yes .
C13 C131 1.479(8) yes .
C14 C15 1.384(7) yes .
C15 C151 1.486(7) yes .
C23 C24 1.393(8) yes .
C23 C231 1.474(8) yes .
C24 C25 1.377(8) yes .
C25 C251 1.471(7) yes .
C33 C34 1.365(8) yes .
C33 C331 1.464(10) yes .
C34 C35 1.400(8) yes .
C35 C351 1.473(8) yes .
C131 C132 1.395(10) yes .
C131 C136 1.373(9) yes .
C132 C133 1.400(11) yes .
C133 C134 1.343(12) yes .
C134 C135 1.364(12) yes .
C135 C136 1.390(10) yes .
C151 C152 1.380(10) yes .
C151 C156 1.370(10) yes .
C152 C153 1.392(11) yes .
C153 C154 1.361(15) yes .
C154 C155 1.342(13) yes .
C155 C156 1.405(10) yes .
C231 C232 1.381(9) yes .
C231 C236 1.360(10) yes .
C232 C233 1.397(12) yes .
C233 C234 1.338(13) yes .
C234 C235 1.360(13) yes .
C235 C236 1.389(11) yes .
C251 C252 1.386(9) yes .
C251 C256 1.392(9) yes .
C252 C253 1.382(9) yes .
C253 C254 1.370(11) yes .
C254 C255 1.376(13) yes .
C255 C256 1.385(11) yes .
C331 C332 1.383(11) yes .
C331 C336 1.330(13) yes .
C332 C333 1.419(15) yes .
C333 C334 1.353(16) yes .
C334 C335 1.316(16) yes .
C335 C336 1.407(15) yes .
C351 C352 1.388(9) yes .
C351 C356 1.374(8) yes .
C352 C353 1.374(11) yes .
C353 C354 1.352(12) yes .
C354 C355 1.377(11) yes .
C355 C356 1.386(9) yes .
N32 H32 0.860 no .
C1 H1A 0.960 no .
C1 H1B 0.960 no .
C1 H1C 0.960 no .
C14 H14 0.930 no .
C24 H24 0.930 no .
C34 H34 0.930 no .
C132 H132 0.930 no .
C133 H133 0.930 no .
C134 H134 0.930 no .
C135 H135 0.930 no .
C136 H136 0.930 no .
C152 H152 0.930 no .
C153 H153 0.930 no .
C154 H154 0.930 no .
C155 H155 0.930 no .
C156 H156 0.930 no .
C232 H232 0.930 no .
C233 H233 0.930 no .
C234 H234 0.930 no .
C235 H235 0.930 no .
C236 H236 0.930 no .
C252 H252 0.930 no .
C253 H253 0.930 no .
C254 H254 0.930 no .
C255 H255 0.930 no .
C256 H256 0.930 no .
C332 H332 0.930 no .
C333 H333 0.930 no .
C334 H334 0.930 no .
C335 H335 0.930 no .
C336 H336 0.930 no .
C352 H352 0.930 no .
C353 H353 0.930 no .
C354 H354 0.930 no .
C355 H355 0.930 no .
C356 H356 0.930 no .

loop_
_geom_contact_atom_site_label_1
_geom_contact_atom_site_label_2
_geom_contact_distance
_geom_contact_publ_flag
_geom_contact_site_symmetry_2
Pt1 Ag1 3.4554(4) no .
Pt1 Ag1 3.2156(5) no 6_555
Pt1 C151 3.475(5) no .
Pt1 C351 3.590(5) no .
Pt1 C356 3.367(6) no .
Ag1 Cl1 2.9182(12) no .
Ag1 N11 3.151(4) no 6_555
Ag1 C136 3.418(6) no .
Ag1 C236 3.358(8) no 6_555
Cl1 N12 3.342(4) no .
Cl1 N32 3.269(4) no 6_555
Cl1 C35 3.598(5) no .
Cl1 C351 3.502(5) no .
Cl1 C356 3.282(6) no .
N11 N22 3.048(6) no .
N11 C152 3.396(8) no .
N11 C156 3.367(8) no .
N12 C136 3.022(7) no .
N21 N32 3.089(5) no .
N21 C15 3.419(6) no .
N21 C151 3.461(7) no .
N21 C156 3.320(7) no .
N21 C252 3.121(7) no .
N22 C15 3.592(7) no .
N22 C236 2.973(8) no .
N31 N32 3.418(6) no 6_555
N31 C25 3.315(7) no .
N31 C251 3.254(7) no .
N31 C252 3.424(7) no .
N31 C356 3.082(7) no .
N32 C25 3.258(6) no .
N32 C251 3.319(7) no .
N32 C336 2.955(11) no .
N32 C351 3.591(7) no .
C14 C132 3.048(9) no .
C14 C152 3.370(9) no .
C14 C156 3.436(9) no .
C24 C232 3.032(10) no .
C24 C256 3.095(9) no .
C25 C156 3.526(8) no .
C34 C332 3.063(11) no .
C34 C352 3.008(10) no .
C35 C252 3.465(7) no .
C131 C134 2.778(10) no .
C132 C135 2.740(11) no .
C133 C136 2.747(11) no .
C136 C136 3.382(11) no 6_555
C151 C154 2.763(10) no .
C152 C155 2.742(12) no .
C153 C156 2.745(12) no .
C155 C252 3.506(10) no .
C231 C234 2.794(11) no .
C232 C235 2.719(12) no .
C233 C236 2.709(11) no .
C251 C254 2.783(9) no .
C252 C255 2.757(10) no .
C252 C356 3.523(9) no .
C253 C256 2.751(11) no .
C331 C334 2.773(14) no .
C332 C335 2.733(15) no .
C333 C336 2.694(14) no .
C351 C354 2.779(9) no .
C352 C355 2.746(10) no .
C353 C356 2.727(11) no .
C14 C253 3.470(9) no 8_455
C14 C254 3.591(11) no 8_455
C132 C355 3.563(10) no 8_455
C134 C234 3.518(13) no 7_445
C234 C134 3.518(13) no 7_455
C253 C14 3.470(9) no 8_555
C254 C14 3.591(11) no 8_555
C355 C132 3.563(10) no 8_555
Pt1 H32 3.0404 no .
Pt1 H252 3.2056 no .
Pt1 H356 2.7134 no .
Ag1 H136 2.8054 no .
Ag1 H236 2.5595 no 6_555
Cl1 H32 2.5120 no 6_555
Cl1 H336 3.3410 no 6_555
Cl1 H356 3.0964 no .
N1 H1A 2.9757 no .
N1 H1B 2.9556 no .
N1 H1C 2.9952 no .
N11 H14 3.1123 no .
N11 H152 3.4047 no .
N11 H156 3.3620 no .
N12 H14 3.1273 no .
N12 H136 2.7791 no .
N12 H136 3.3378 no 6_555
N21 H24 3.1228 no .
N21 H32 2.8660 no .
N21 H156 3.0497 no .
N21 H252 2.9099 no .
N22 H24 3.1216 no .
N22 H32 3.5388 no .
N22 H156 3.0412 no .
N22 H236 2.6940 no .
N31 H32 3.3656 no 6_555
N31 H34 3.1163 no .
N31 H252 3.4185 no .
N31 H356 2.8694 no .
N32 H34 3.0688 no .
N32 H336 2.6569 no .
C13 H132 2.6061 no .
C13 H136 2.6900 no .
C13 H136 3.4053 no 6_555
C14 H132 2.7725 no .
C14 H152 3.3593 no .
C14 H156 3.4752 no .
C15 H152 2.6313 no .
C15 H156 2.6403 no .
C23 H156 3.2494 no .
C23 H232 2.6145 no .
C23 H236 2.6596 no .
C24 H156 3.4166 no .
C24 H232 2.7137 no .
C24 H256 2.9016 no .
C25 H32 3.1092 no .
C25 H156 3.2896 no .
C25 H252 2.6630 no .
C25 H256 2.6197 no .
C33 H332 2.6034 no .
C33 H336 2.6181 no .
C34 H32 2.9955 no .
C34 H332 2.8007 no .
C34 H352 2.7128 no .
C35 H32 2.9847 no .
C35 H252 3.5830 no .
C35 H352 2.5879 no .
C35 H356 2.6879 no .
C131 H14 2.8999 no .
C131 H133 3.2593 no .
C131 H135 3.2351 no .
C131 H136 3.4076 no 6_555
C131 H236 3.3136 no 6_555
C132 H14 2.9550 no .
C132 H134 3.2195 no .
C132 H136 3.2174 no .
C133 H135 3.1861 no .
C133 H235 3.3631 no 6_555
C134 H132 3.2118 no .
C134 H136 3.2228 no .
C134 H235 3.0948 no 6_555
C135 H133 3.1893 no .
C135 H235 3.1124 no 6_555
C135 H236 3.4222 no 6_555
C136 H132 3.2159 no .
C136 H134 3.2272 no .
C136 H136 2.8915 no 6_555
C136 H235 3.3879 no 6_555
C136 H236 2.8844 no 6_555
C151 H14 2.8694 no .
C151 H153 3.2377 no .
C151 H155 3.2364 no .
C151 H252 2.9838 no .
C152 H14 3.5232 no .
C152 H154 3.2243 no .
C152 H156 3.2157 no .
C152 H252 3.0250 no .
C152 H356 3.2245 no .
C153 H155 3.1859 no .
C153 H252 3.0636 no .
C154 H152 3.2214 no .
C154 H156 3.2180 no .
C154 H252 3.0617 no .
C155 H153 3.1840 no .
C155 H252 3.0065 no .
C156 H152 3.2133 no .
C156 H154 3.2247 no .
C156 H252 2.9679 no .
C231 H24 2.8909 no .
C231 H233 3.2518 no .
C231 H235 3.2388 no .
C232 H24 2.9146 no .
C232 H234 3.2193 no .
C232 H236 3.1745 no .
C233 H235 3.1698 no .
C234 H232 3.2056 no .
C234 H236 3.2079 no .
C235 H233 3.1710 no .
C236 H136 3.5689 no 6_555
C236 H232 3.1745 no .
C236 H234 3.2205 no .
C251 H24 2.8377 no .
C251 H32 3.5100 no .
C251 H253 3.2371 no .
C251 H255 3.2466 no .
C252 H254 3.2309 no .
C252 H256 3.2304 no .
C252 H356 2.9910 no .
C253 H255 3.2129 no .
C253 H356 3.4964 no .
C254 H252 3.2272 no .
C254 H256 3.2306 no .
C255 H253 3.2120 no .
C256 H24 3.0225 no .
C256 H252 3.2314 no .
C256 H254 3.2341 no .
C331 H32 2.6845 no .
C331 H34 2.8920 no .
C331 H333 3.2573 no .
C331 H335 3.2308 no .
C331 H352 3.3090 no 6_555
C332 H34 2.9665 no .
C332 H334 3.2400 no .
C332 H336 3.1597 no .
C332 H352 3.0510 no 6_555
C333 H335 3.1563 no .
C333 H352 3.3552 no 6_555
C334 H332 3.2363 no .
C334 H336 3.1754 no .
C334 H353 3.5646 no 6_555
C335 H333 3.1492 no .
C336 H32 2.7692 no .
C336 H256 3.5283 no .
C336 H332 3.1619 no .
C336 H334 3.1936 no .
C351 H34 2.8485 no .
C351 H353 3.2318 no .
C351 H355 3.2419 no .
C352 H34 2.8971 no .
C352 H354 3.2146 no .
C352 H356 3.2095 no .
C353 H355 3.1989 no .
C354 H352 3.2089 no .
C354 H356 3.2230 no .
C355 H353 3.1971 no .
C356 H252 3.1347 no .
C356 H253 3.5237 no .
C356 H352 3.2103 no .
C356 H354 3.2296 no .
H14 H132 2.4814 no .
H14 H152 3.5393 no .
H24 H232 2.3413 no .
H24 H256 2.6908 no .
H32 H336 2.2420 no .
H34 H332 2.4770 no .
H34 H352 2.4047 no .
H132 H133 2.3275 no .
H133 H134 2.2681 no .
H134 H135 2.2894 no .
H134 H235 3.4198 no 6_555
H135 H136 2.3147 no .
H135 H235 3.4637 no 6_555
H136 H136 2.3725 no 6_555
H136 H236 2.7693 no 6_555
H152 H153 2.3208 no .
H152 H252 3.5499 no .
H152 H355 3.1611 no .
H152 H356 3.0626 no .
H153 H154 2.2870 no .
H154 H155 2.2653 no .
H155 H156 2.3344 no .
H155 H252 3.5206 no .
H156 H252 3.4679 no .
H232 H233 2.3143 no .
H233 H234 2.2677 no .
H234 H235 2.2951 no .
H235 H236 2.3032 no .
H252 H253 2.3044 no .
H252 H356 2.4350 no .
H253 H254 2.2972 no .
H253 H356 3.3688 no .
H254 H255 2.3072 no .
H255 H256 2.3101 no .
H256 H336 3.2721 no .
H332 H333 2.3537 no .
H332 H352 3.2244 no 6_555
H333 H334 2.2830 no .
H334 H335 2.2522 no .
H335 H336 2.3213 no .
H352 H353 2.2925 no .
H353 H354 2.2761 no .
H354 H355 2.3138 no .
H355 H356 2.3106 no .
Cl1 H1A 3.2288 no 5_556
Cl1 H1C 3.2564 no 5_556
Cl1 H334 3.5708 no 7_545
Cl1 H335 3.4252 no 7_545
N1 H1B 3.0339 no 5_557
N1 H133 2.7930 no 8_556
N1 H152 2.9126 no 1_556
N1 H153 3.3844 no 1_556
N1 H353 3.2776 no 8_456
N1 H354 3.0486 no 4_556
N1 H355 3.0577 no 1_556
N11 H1B 3.4838 no 5_556
N11 H1C 3.1234 no 5_556
N12 H1C 2.8440 no 5_556
N22 H254 3.4401 no 8_455
C1 H152 3.2820 no 5_556
C1 H334 3.1553 no 3_455
C1 H353 3.2709 no 8_456
C2 H1B 3.4469 no 5_557
C2 H133 3.5785 no 8_556
C2 H334 3.5227 no 3_455
C2 H353 3.0429 no 8_456
C2 H354 3.4096 no 4_556
C13 H1C 2.8324 no 5_556
C13 H253 3.2227 no 8_455
C13 H254 3.5652 no 8_455
C14 H1B 3.2790 no 5_556
C14 H1C 3.1170 no 5_556
C14 H253 2.9264 no 8_455
C14 H254 3.1731 no 8_455
C15 H1B 3.1981 no 5_556
C15 H1C 3.2954 no 5_556
C15 H254 3.3149 no 8_455
C23 H334 3.5272 no 4_565
C24 H233 2.9697 no 5_565
C25 H233 3.3726 no 5_565
C131 H1C 3.4524 no 5_556
C131 H253 3.2866 no 8_455
C132 H253 3.4184 no 8_455
C132 H355 3.3687 no 8_455
C133 H153 2.8967 no 8_455
C133 H355 3.5506 no 8_455
C134 H153 3.1689 no 8_455
C134 H234 2.9876 no 7_445
C135 H234 3.2677 no 7_445
C152 H1B 3.1904 no 5_556
C152 H352 3.4422 no 8_455
C153 H352 3.5225 no 8_455
C154 H34 3.2634 no 8_455
C154 H332 3.3748 no 8_455
C155 H34 2.9502 no 8_455
C155 H233 3.2014 no 5_565
C155 H332 3.1529 no 8_455
C156 H34 3.1737 no 8_455
C156 H254 3.4659 no 8_455
C231 H254 3.5606 no 8_455
C231 H255 3.3132 no 8_455
C231 H334 3.2286 no 4_565
C232 H24 3.4601 no 5_565
C232 H232 3.0494 no 5_565
C232 H255 3.2763 no 8_455
C233 H24 3.0915 no 5_565
C233 H155 3.0850 no 5_565
C233 H255 3.4610 no 8_455
C234 H134 2.8631 no 7_455
C234 H234 3.3865 no 4_465
C234 H235 3.5139 no 4_465
C234 H333 3.5917 no 4_565
C235 H134 3.2868 no 7_455
C235 H234 3.2242 no 4_465
C236 H254 3.3475 no 8_455
C236 H255 3.5350 no 8_455
C236 H334 3.2721 no 4_565
C251 H233 3.3911 no 5_565
C253 H14 3.1300 no 8_555
C253 H135 3.0874 no 3_554
C254 H14 3.5108 no 8_555
C254 H135 3.2281 no 3_554
C254 H156 3.1588 no 8_555
C255 H156 3.4187 no 8_555
C332 H155 3.2005 no 8_555
C334 H1A 3.1441 no 3_554
C335 H335 3.2198 no 4_565
C335 H336 3.2265 no 4_565
C336 H335 3.0894 no 4_565
C351 H14 3.1691 no 8_555
C352 H14 3.0546 no 8_555
C353 H1A 3.4361 no 8_556
C353 H14 3.0704 no 8_555
C354 H14 3.2058 no 8_555
C354 H132 2.8855 no 8_555
C354 H354 3.2086 no 4_555
C355 H14 3.2894 no 8_555
C355 H132 2.7875 no 8_555
C355 H354 3.2262 no 4_555
C356 H14 3.2527 no 8_555
C356 H132 3.5847 no 8_555
H1A Cl1 3.2288 no 5_556
H1A C334 3.1441 no 3_455
H1A C353 3.4361 no 8_456
H1A H334 2.6551 no 3_455
H1A H335 3.4964 no 3_455
H1A H353 2.6921 no 8_456
H1A H354 3.5192 no 8_456
H1B N1 3.0339 no 5_557
H1B N11 3.4838 no 5_556
H1B C2 3.4469 no 5_557
H1B C14 3.2790 no 5_556
H1B C15 3.1981 no 5_556
H1B C152 3.1904 no 5_556
H1B H14 3.5598 no 5_556
H1B H152 2.3529 no 5_556
H1B H353 3.3790 no 4_556
H1C Cl1 3.2564 no 5_556
H1C N11 3.1234 no 5_556
H1C N12 2.8440 no 5_556
H1C C13 2.8324 no 5_556
H1C C14 3.1170 no 5_556
H1C C15 3.2954 no 5_556
H1C C131 3.4524 no 5_556
H1C H132 3.5369 no 5_556
H1C H152 3.5942 no 5_556
H1C H334 2.9862 no 3_455
H14 C253 3.1300 no 8_455
H14 C254 3.5108 no 8_455
H14 C351 3.1691 no 8_455
H14 C352 3.0546 no 8_455
H14 C353 3.0704 no 8_455
H14 C354 3.2057 no 8_455
H14 C355 3.2894 no 8_455
H14 C356 3.2527 no 8_455
H14 H1B 3.5598 no 5_556
H14 H253 2.6074 no 8_455
H14 H254 3.3328 no 8_455
H14 H352 3.4976 no 8_455
H14 H353 3.5143 no 8_455
H24 C232 3.4601 no 5_565
H24 C233 3.0915 no 5_565
H24 H232 3.2698 no 5_565
H24 H233 2.5792 no 5_565
H24 H255 3.4746 no 4_565
H34 C154 3.2634 no 8_555
H34 C155 2.9502 no 8_555
H34 C156 3.1737 no 8_555
H34 H155 3.1416 no 8_555
H34 H156 3.4833 no 8_555
H132 C354 2.8855 no 8_455
H132 C355 2.7875 no 8_455
H132 C356 3.5847 no 8_455
H132 H1C 3.5369 no 5_556
H132 H253 3.4636 no 8_455
H132 H354 2.8968 no 8_455
H132 H355 2.7257 no 8_455
H133 N1 2.7930 no 8_456
H133 C2 3.5785 no 8_456
H133 H153 2.7343 no 8_455
H133 H355 3.0735 no 8_455
H134 C234 2.8631 no 7_445
H134 C235 3.2868 no 7_445
H134 H153 3.2123 no 8_455
H134 H154 3.5727 no 3_455
H134 H234 2.5092 no 7_445
H134 H235 3.2348 no 7_445
H134 H333 2.8321 no 6_455
H135 C253 3.0874 no 3_455
H135 C254 3.2281 no 3_455
H135 H154 3.1524 no 3_455
H135 H234 3.0534 no 7_445
H135 H253 2.9614 no 3_455
H135 H254 3.1990 no 3_455
H136 H254 3.3156 no 3_455
H152 N1 2.9126 no 1_554
H152 C1 3.2820 no 5_556
H152 H1B 2.3529 no 5_556
H152 H1C 3.5942 no 5_556
H152 H353 3.3718 no 8_455
H153 N1 3.3844 no 1_554
H153 C133 2.8967 no 8_555
H153 C134 3.1689 no 8_555
H153 H133 2.7343 no 8_555
H153 H134 3.2123 no 8_555
H153 H333 3.5851 no 3_454
H154 H134 3.5727 no 3_554
H154 H135 3.1524 no 3_554
H154 H154 3.4500 no 6_554
H154 H332 3.1366 no 8_455
H155 C233 3.0850 no 5_565
H155 C332 3.2005 no 8_455
H155 H34 3.1416 no 8_455
H155 H233 2.5127 no 5_565
H155 H332 2.7266 no 8_455
H155 H333 3.5871 no 8_455
H156 C254 3.1588 no 8_455
H156 C255 3.4187 no 8_455
H156 H34 3.4833 no 8_455
H156 H233 3.5782 no 5_565
H156 H254 2.7297 no 8_455
H156 H255 3.2075 no 8_455
H232 C232 3.0494 no 5_565
H232 H24 3.2698 no 5_565
H232 H232 2.4227 no 5_565
H232 H233 3.5536 no 5_565
H232 H255 3.4552 no 4_565
H233 C24 2.9697 no 5_565
H233 C25 3.3726 no 5_565
H233 C155 3.2014 no 5_565
H233 C251 3.3911 no 5_565
H233 H24 2.5792 no 5_565
H233 H155 2.5127 no 5_565
H233 H156 3.5782 no 5_565
H233 H232 3.5536 no 5_565
H234 C134 2.9876 no 7_455
H234 C135 3.2677 no 7_455
H234 C234 3.3865 no 4_465
H234 C235 3.2242 no 4_465
H234 H134 2.5092 no 7_455
H234 H135 3.0534 no 7_455
H234 H234 3.1033 no 4_465
H234 H235 2.8337 no 4_465
H235 C234 3.5139 no 4_465
H235 H134 3.2348 no 7_455
H235 H234 2.8337 no 4_465
H235 H235 3.0431 no 4_465
H236 H254 3.2422 no 8_455
H236 H334 3.3512 no 4_565
H253 C13 3.2227 no 8_555
H253 C14 2.9264 no 8_555
H253 C131 3.2866 no 8_555
H253 C132 3.4184 no 8_555
H253 H14 2.6074 no 8_555
H253 H132 3.4636 no 8_555
H253 H135 2.9614 no 3_554
H254 N22 3.4401 no 8_555
H254 C13 3.5652 no 8_555
H254 C14 3.1731 no 8_555
H254 C15 3.3149 no 8_555
H254 C156 3.4659 no 8_555
H254 C231 3.5606 no 8_555
H254 C236 3.3475 no 8_555
H254 H14 3.3328 no 8_555
H254 H135 3.1990 no 3_554
H254 H136 3.3156 no 3_554
H254 H156 2.7297 no 8_555
H254 H236 3.2422 no 8_555
H255 C231 3.3132 no 8_555
H255 C232 3.2763 no 8_555
H255 C233 3.4610 no 8_555
H255 C236 3.5350 no 8_555
H255 H24 3.4746 no 4_565
H255 H156 3.2075 no 8_555
H255 H232 3.4552 no 4_565
H256 H256 3.4229 no 4_565
H332 C154 3.3748 no 8_555
H332 C155 3.1529 no 8_555
H332 H154 3.1366 no 8_555
H332 H155 2.7266 no 8_555
H333 C234 3.5917 no 4_565
H333 H134 2.8321 no 6_655
H333 H153 3.5851 no 3_555
H333 H155 3.5871 no 8_555
H334 Cl1 3.5708 no 7_555
H334 C1 3.1553 no 3_554
H334 C2 3.5227 no 3_554
H334 C23 3.5272 no 4_565
H334 C231 3.2286 no 4_565
H334 C236 3.2721 no 4_565
H334 H1A 2.6551 no 3_554
H334 H1C 2.9862 no 3_554
H334 H236 3.3512 no 4_565
H335 Cl1 3.4252 no 7_555
H335 C335 3.2198 no 4_565
H335 C336 3.0894 no 4_565
H335 H1A 3.4964 no 3_554
H335 H335 2.6966 no 4_565
H335 H336 2.4096 no 4_565
H336 C335 3.2265 no 4_565
H336 H335 2.4096 no 4_565
H336 H336 3.5935 no 4_565
H352 C152 3.4422 no 8_555
H352 C153 3.5225 no 8_555
H352 H14 3.4976 no 8_555
H353 N1 3.2776 no 8_556
H353 C1 3.2709 no 8_556
H353 C2 3.0429 no 8_556
H353 H1A 2.6921 no 8_556
H353 H1B 3.3790 no 4_554
H353 H14 3.5143 no 8_555
H353 H152 3.3718 no 8_555
H354 N1 3.0486 no 4_554
H354 C2 3.4096 no 4_554
H354 C354 3.2086 no 4_555
H354 C355 3.2262 no 4_555
H354 H1A 3.5192 no 8_556
H354 H132 2.8968 no 8_555
H354 H354 2.7180 no 4_555
H354 H355 2.7563 no 4_555
H355 N1 3.0577 no 1_554
H355 C132 3.3687 no 8_555
H355 C133 3.5506 no 8_555
H355 H132 2.7258 no 8_555
H355 H133 3.0735 no 8_555
H355 H354 2.7563 no 4_555

loop_
_geom_hbond_atom_site_label_D
_geom_hbond_atom_site_label_H
_geom_hbond_atom_site_label_A
_geom_hbond_site_symmetry_A
_geom_hbond_distance_DA
_geom_hbond_distance_DH
_geom_hbond_distance_HA
_geom_hbond_angle_DHA
_geom_hbond_publ_flag
N32 H32 Cl1 6_555 3.269(4) 0.860 2.512 147.3 no
N32 H32 N31 . 1.355(6) 0.860 1.972 34.6 no

loop_
_geom_torsion_atom_site_label_1
_geom_torsion_atom_site_label_2
_geom_torsion_atom_site_label_3
_geom_torsion_atom_site_label_4
_geom_torsion
_geom_torsion_publ_flag
_geom_torsion_site_symmetry_1
_geom_torsion_site_symmetry_3
_geom_torsion_site_symmetry_4
Cl1 Pt1 N11 N12 55.9(3) no . . .
Cl1 Pt1 N11 C15 -118.2(4) no . . .
Cl1 Pt1 N31 N32 -128.9(3) no . . .
Cl1 Pt1 N31 C35 63.9(4) no . . .
N11 Pt1 N21 N22 50.2(3) no . . .
N11 Pt1 N21 C25 -137.7(4) no . . .
N21 Pt1 N11 N12 -118.2(3) no . . .
N21 Pt1 N11 C15 67.7(4) no . . .
N21 Pt1 N31 N32 45.2(3) no . . .
N21 Pt1 N31 C35 -122.0(4) no . . .
N31 Pt1 N21 N22 -134.4(3) no . . .
N31 Pt1 N21 C25 37.7(4) no . . .
Ag1 Ag1 N12 N11 70.0(3) no 6_555 . .
Ag1 Ag1 N12 C13 -127.0(4) no 6_555 . .
N12 Ag1 Ag1 N12 135.49(11) no . 6_555 6_555
N12 Ag1 Ag1 N22 -41.39(11) no . 6_555 .
Ag1 Ag1 N22 N21 -41.7(3) no 6_555 6_555 6_555
Ag1 Ag1 N22 C23 177.2(3) no 6_555 6_555 6_555
N22 Ag1 Ag1 N12 -41.39(12) no 6_555 6_555 6_555
N22 Ag1 Ag1 N22 141.73(12) no 6_555 6_555 .
Pt1 N11 N12 Ag1 -7.7(5) no . . .
Pt1 N11 N12 C13 -174.6(3) no . . .
Pt1 N11 C15 C14 173.4(3) no . . .
Pt1 N11 C15 C151 -4.8(7) no . . .
N12 N11 C15 C14 -1.3(5) no . . .
N12 N11 C15 C151 -179.5(4) no . . .
C15 N11 N12 Ag1 167.4(4) no . . .
C15 N11 N12 C13 0.5(5) no . . .
Ag1 N12 C13 C14 -163.9(3) no . . .
Ag1 N12 C13 C131 15.1(8) no . . .
N11 N12 C13 C14 0.5(6) no . . .
N11 N12 C13 C131 179.4(4) no . . .
Pt1 N21 N22 Ag1 25.9(4) no . . 6_555
Pt1 N21 N22 C23 175.0(2) no . . .
Pt1 N21 C25 C24 -172.9(3) no . . .
Pt1 N21 C25 C251 11.8(7) no . . .
N22 N21 C25 C24 -0.3(5) no . . .
N22 N21 C25 C251 -175.6(4) no . . .
C25 N21 N22 Ag1 -148.3(3) no . . 6_555
C25 N21 N22 C23 0.9(5) no . . .
Ag1 N22 C23 C24 141.3(3) no 6_555 . .
Ag1 N22 C23 C231 -44.2(6) no 6_555 . .
N21 N22 C23 C24 -1.2(5) no . . .
N21 N22 C23 C231 173.4(4) no . . .
Pt1 N31 N32 C33 -171.2(2) no . . .
Pt1 N31 C35 C34 168.7(3) no . . .
Pt1 N31 C35 C351 -12.6(7) no . . .
N32 N31 C35 C34 0.2(5) no . . .
N32 N31 C35 C351 179.0(4) no . . .
C35 N31 N32 C33 -1.0(5) no . . .
N31 N32 C33 C34 1.4(5) no . . .
N31 N32 C33 C331 175.7(4) no . . .
N12 C13 C14 C15 -1.2(6) no . . .
N12 C13 C131 C132 -151.8(5) no . . .
N12 C13 C131 C136 29.4(9) no . . .
C14 C13 C131 C132 26.9(9) no . . .
C14 C13 C131 C136 -151.9(6) no . . .
C131 C13 C14 C15 179.9(6) no . . .
C13 C14 C15 N11 1.5(6) no . . .
C13 C14 C15 C151 179.7(5) no . . .
N11 C15 C151 C152 94.6(6) no . . .
N11 C15 C151 C156 -89.7(6) no . . .
C14 C15 C151 C152 -83.3(7) no . . .
C14 C15 C151 C156 92.4(7) no . . .
N22 C23 C24 C25 1.0(6) no . . .
N22 C23 C231 C232 -163.1(4) no . . .
N22 C23 C231 C236 14.5(8) no . . .
C24 C23 C231 C232 10.3(8) no . . .
C24 C23 C231 C236 -172.1(5) no . . .
C231 C23 C24 C25 -173.2(5) no . . .
C23 C24 C25 N21 -0.4(6) no . . .
C23 C24 C25 C251 174.9(4) no . . .
N21 C25 C251 C252 44.3(7) no . . .
N21 C25 C251 C256 -141.6(5) no . . .
C24 C25 C251 C252 -130.2(6) no . . .
C24 C25 C251 C256 43.9(8) no . . .
N32 C33 C34 C35 -1.2(6) no . . .
N32 C33 C331 C332 162.4(5) no . . .
N32 C33 C331 C336 -15.3(10) no . . .
C34 C33 C331 C332 -24.8(10) no . . .
C34 C33 C331 C336 157.4(6) no . . .
C331 C33 C34 C35 -174.9(6) no . . .
C33 C34 C35 N31 0.6(6) no . . .
C33 C34 C35 C351 -178.1(4) no . . .
N31 C35 C351 C352 -148.6(5) no . . .
N31 C35 C351 C356 31.2(8) no . . .
C34 C35 C351 C352 29.9(7) no . . .
C34 C35 C351 C356 -150.3(5) no . . .
C13 C131 C132 C133 -174.9(6) no . . .
C13 C131 C136 C135 174.2(5) no . . .
C132 C131 C136 C135 -4.6(10) no . . .
C136 C131 C132 C133 4.0(11) no . . .
C131 C132 C133 C134 -2.1(13) no . . .
C132 C133 C134 C135 0.8(14) no . . .
C133 C134 C135 C136 -1.4(14) no . . .
C134 C135 C136 C131 3.4(12) no . . .
C15 C151 C152 C153 175.6(5) no . . .
C15 C151 C156 C155 -175.6(4) no . . .
C152 C151 C156 C155 0.1(9) no . . .
C156 C151 C152 C153 -0.1(9) no . . .
C151 C152 C153 C154 -0.2(11) no . . .
C152 C153 C154 C155 0.5(13) no . . .
C153 C154 C155 C156 -0.6(13) no . . .
C154 C155 C156 C151 0.2(11) no . . .
C23 C231 C232 C233 175.3(5) no . . .
C23 C231 C236 C235 -176.5(5) no . . .
C232 C231 C236 C235 1.2(10) no . . .
C236 C231 C232 C233 -2.5(10) no . . .
C231 C232 C233 C234 0.9(11) no . . .
C232 C233 C234 C235 2.1(12) no . . .
C233 C234 C235 C236 -3.4(13) no . . .
C234 C235 C236 C231 1.7(13) no . . .
C25 C251 C252 C253 174.3(5) no . . .
C25 C251 C256 C255 -174.0(5) no . . .
C252 C251 C256 C255 0.3(9) no . . .
C256 C251 C252 C253 0.1(8) no . . .
C251 C252 C253 C254 -0.6(9) no . . .
C252 C253 C254 C255 0.6(11) no . . .
C253 C254 C255 C256 -0.2(12) no . . .
C254 C255 C256 C251 -0.3(12) no . . .
C33 C331 C332 C333 176.8(6) no . . .
C33 C331 C336 C335 -177.4(7) no . . .
C332 C331 C336 C335 4.8(13) no . . .
C336 C331 C332 C333 -5.3(12) no . . .
C331 C332 C333 C334 -0.8(13) no . . .
C332 C333 C334 C335 7.9(14) no . . .
C333 C334 C335 C336 -8.4(15) no . . .
C334 C335 C336 C331 2.0(15) no . . .
C35 C351 C352 C353 178.8(5) no . . .
C35 C351 C356 C355 -178.0(5) no . . .
C352 C351 C356 C355 1.8(8) no . . .
C356 C351 C352 C353 -1.0(8) no . . .
C351 C352 C353 C354 -0.5(11) no . . .
C352 C353 C354 C355 1.2(12) no . . .
C353 C354 C355 C356 -0.4(11) no . . .
C354 C355 C356 C351 -1.1(10) no . . .
